data_4514979
loop_
_publ_author_name
'Sasmal, Supriya'
'Roy Chowdhury, Srayoshi'
'Podder, Debasish'
'Haldar, Debasish'

_publ_section_title
;
 Urea-Appended Amino Acid To Vitalize Yeast Growth, Enhance Fermentation,
 and Promote Ethanol Production.
;
_journal_issue 8
_journal_name_full 'ACS omega'
_journal_page_first 13172
_journal_page_last 13179
_journal_paper_doi 10.1021/acsomega.9b01260
_journal_volume 4
_journal_year 2019
_chemical_absolute_configuration S
_chemical_formula_moiety 'C7 H14 N2 O3'
_chemical_formula_sum 'C7 H14 N2 O3'
_chemical_formula_weight 174.20
_space_group_crystal_system orthorhombic
_space_group_IT_number 19
_space_group_name_Hall 'P 2ac 2ab'
_space_group_name_H-M_alt 'P 21 21 21'
_symmetry_space_group_name_Hall 'P 2ac 2ab'
_symmetry_space_group_name_H-M 'P 21 21 21'
_atom_sites_solution_hydrogens mixed
_atom_sites_solution_primary dual
_audit_creation_date 2018-07-04
_audit_creation_method
;
Olex2 1.2
(compiled 2018.05.29 svn.r3508 for OlexSys, GUI svn.r5506)
;
_cell_angle_alpha 90
_cell_angle_beta 90
_cell_angle_gamma 90
_cell_formula_units_Z 4
_cell_length_a 5.2432(9)
_cell_length_b 10.3449(19)
_cell_length_c 17.386(4)
_cell_measurement_reflns_used 1968
_cell_measurement_temperature 198(140)
_cell_measurement_theta_max 24.9730
_cell_measurement_theta_min 2.2780
_cell_volume 943.0(3)
_computing_cell_refinement
;
CrysAlisPro, Agilent Technologies,
Version 1.171.37.34 (release 22-05-2014 CrysAlis171 .NET)
(compiled May 22 2014,16:03:01)
;
_computing_data_collection
;
CrysAlisPro, Agilent Technologies,
Version 1.171.37.34 (release 22-05-2014 CrysAlis171 .NET)
(compiled May 22 2014,16:03:01)
;
_computing_data_reduction
;
CrysAlisPro, Agilent Technologies,
Version 1.171.37.34 (release 22-05-2014 CrysAlis171 .NET)
(compiled May 22 2014,16:03:01)
;
_computing_molecular_graphics 'Olex2 (Dolomanov et al., 2009)'
_computing_publication_material 'Olex2 (Dolomanov et al., 2009)'
_computing_structure_refinement 'ShelXL (Sheldrick, 2015)'
_computing_structure_solution 'ShelXT (Sheldrick, 2015)'
_diffrn_ambient_environment N~2~
_diffrn_ambient_temperature 198(140)
_diffrn_detector 'CCD plate'
_diffrn_detector_area_resol_mean 7.9580
_diffrn_detector_type Eos
_diffrn_measured_fraction_theta_full 0.999
_diffrn_measured_fraction_theta_max 0.998
_diffrn_measurement_details
;
#__ type_ start__ end____ width___ exp.time_
  1 omega  -32.00  110.00   1.0000   12.5000
omega____ theta____ kappa____ phi______ frames
    -       27.0898   38.0000 -180.0000 142

#__ type_ start__ end____ width___ exp.time_
  2 omega   35.00  124.00   1.0000   12.5000
omega____ theta____ kappa____ phi______ frames
    -       27.0898  178.0000   60.0000 89

#__ type_ start__ end____ width___ exp.time_
  3 omega  -17.00   79.00   1.0000   12.5000
omega____ theta____ kappa____ phi______ frames
    -       27.0898   77.0000  -60.0000 96
;
_diffrn_measurement_device 'four-circle diffractometer'
_diffrn_measurement_device_type 'SuperNova, Dual, Cu at zero, Eos'
_diffrn_measurement_method '\w scans'
_diffrn_orient_matrix_UB_11 0.0174837000
_diffrn_orient_matrix_UB_12 -0.0141122000
_diffrn_orient_matrix_UB_13 0.0395947000
_diffrn_orient_matrix_UB_21 -0.0024778000
_diffrn_orient_matrix_UB_22 0.0669581000
_diffrn_orient_matrix_UB_23 0.0084884000
_diffrn_orient_matrix_UB_31 -0.1341795000
_diffrn_orient_matrix_UB_32 -0.0033103000
_diffrn_orient_matrix_UB_33 0.0050179000
_diffrn_radiation_monochromator mirror
_diffrn_radiation_probe x-ray
_diffrn_radiation_type MoK\a
_diffrn_radiation_wavelength 0.71073
_diffrn_reflns_av_R_equivalents 0.0788
_diffrn_reflns_av_unetI/netI 0.0906
_diffrn_reflns_Laue_measured_fraction_full 0.999
_diffrn_reflns_Laue_measured_fraction_max 0.998
_diffrn_reflns_limit_h_max 6
_diffrn_reflns_limit_h_min -6
_diffrn_reflns_limit_k_max 12
_diffrn_reflns_limit_k_min -12
_diffrn_reflns_limit_l_max 20
_diffrn_reflns_limit_l_min -17
_diffrn_reflns_number 3782
_diffrn_reflns_point_group_measured_fraction_full 0.993
_diffrn_reflns_point_group_measured_fraction_max 0.992
_diffrn_reflns_theta_full 25.007
_diffrn_reflns_theta_max 25.007
_diffrn_reflns_theta_min 2.291
_diffrn_source 'SuperNova (Mo) X-ray Source'
_exptl_absorpt_coefficient_mu 0.096
_exptl_absorpt_correction_T_max 1.00000
_exptl_absorpt_correction_T_min 0.60656
_exptl_absorpt_correction_type multi-scan
_exptl_absorpt_process_details
;
CrysAlisPro, Agilent Technologies,
Version 1.171.37.34 (release 22-05-2014 CrysAlis171 .NET)
(compiled May 22 2014,16:03:01)
Empirical absorption correction using spherical harmonics,
 implemented in SCALE3 ABSPACK scaling algorithm.
;
_exptl_crystal_colour 'clear whiteish colourless'
_exptl_crystal_colour_lustre clear
_exptl_crystal_colour_modifier whiteish
_exptl_crystal_colour_primary colourless
_exptl_crystal_density_diffrn 1.227
_exptl_crystal_description needle
_exptl_crystal_F_000 376
_exptl_crystal_size_max 0.2589
_exptl_crystal_size_mid 0.2489
_exptl_crystal_size_min 0.2209
_refine_diff_density_max 0.403
_refine_diff_density_min -0.428
_refine_diff_density_rms 0.081
_refine_ls_abs_structure_details
;
 Flack x determined using 433 quotients [(I+)-(I-)]/[(I+)+(I-)]
 (Parsons, Flack and Wagner, Acta Cryst. B69 (2013) 249-259).
;
_refine_ls_abs_structure_Flack -0.0003(10)
_refine_ls_extinction_method none
_refine_ls_goodness_of_fit_ref 1.073
_refine_ls_hydrogen_treatment constr
_refine_ls_matrix_type full
_refine_ls_number_parameters 113
_refine_ls_number_reflns 1659
_refine_ls_number_restraints 0
_refine_ls_restrained_S_all 1.073
_refine_ls_R_factor_all 0.0774
_refine_ls_R_factor_gt 0.0676
_refine_ls_shift/su_max 0.000
_refine_ls_shift/su_mean 0.000
_refine_ls_structure_factor_coef Fsqd
_refine_ls_weighting_details 'w=1/[\s^2^(Fo^2^)+(0.1125P)^2^] where P=(Fo^2^+2Fc^2^)/3'
_refine_ls_weighting_scheme calc
_refine_ls_wR_factor_gt 0.1787
_refine_ls_wR_factor_ref 0.1915
_reflns_Friedel_coverage 0.647
_reflns_Friedel_fraction_full 0.983
_reflns_Friedel_fraction_max 0.983
_reflns_number_gt 1405
_reflns_number_total 1659
_reflns_threshold_expression 'I > 2\s(I)'
_cod_data_source_file ao9b01260_si_002.cif
_cod_data_source_block ul_dmso_thf_1
_cod_database_code 4514979
_shelx_shelxl_version_number 2014/7
_chemical_oxdiff_formula 'C H N O'
_shelx_space_group_comment
;
The symmetry employed for this shelxl refinement is uniquely defined
by the following loop, which should always be used as a source of
symmetry information in preference to the above space-group names.
They are only intended as comments.
;
_shelx_estimated_absorpt_t_max 0.979
_shelx_estimated_absorpt_t_min 0.976
_reflns_odcompleteness_completeness 93.35
_reflns_odcompleteness_iscentric 1
_reflns_odcompleteness_theta 25.63
_olex2_refinement_description
;
1. Fixed Uiso
 At 1.2 times of:
  All C(H) groups, All C(H,H) groups, All N(H) groups, All N(H,H) groups
 At 1.5 times of:
  All C(H,H,H) groups, All O(H) groups
2.a Rotating group:
 N1(H1A,H1B)
2.b Ternary CH refined with riding coordinates:
 C2(H2A), C5(H5)
2.c Secondary CH2 refined with riding coordinates:
 C4(H4A,H4B)
2.d Aromatic/amide H refined with riding coordinates:
 N2(H2)
2.e Idealised Me refined as rotating group:
 C6(H6A,H6B,H6C), C7(H7A,H7B,H7C)
2.f Idealised tetrahedral OH refined as rotating group:
 O3(H3)
;
_olex2_submission_special_instructions 'No special instructions were received'

loop_
_space_group_symop_operation_xyz
'x, y, z'
'-x+1/2, -y, z+1/2'
'-x, y+1/2, -z+1/2'
'x+1/2, -y+1/2, -z'

loop_
_atom_site_label
_atom_site_type_symbol
_atom_site_fract_x
_atom_site_fract_y
_atom_site_fract_z
_atom_site_U_iso_or_equiv
_atom_site_adp_type
_atom_site_occupancy
_atom_site_site_symmetry_order
_atom_site_calc_flag
_atom_site_refinement_flags_posn
O1 O 0.4595(6) 0.3095(3) 0.7089(2) 0.0216(8) Uani 1 1 d .
O2 O 0.7632(6) 0.6052(3) 0.64567(19) 0.0234(9) Uani 1 1 d .
O3 O 0.3795(6) 0.6413(3) 0.6979(2) 0.0265(9) Uani 1 1 d .
H3 H 0.4609 0.6926 0.7241 0.040 Uiso 1 1 calc GR
N1 N 0.0335(8) 0.3039(4) 0.7358(3) 0.0243(10) Uani 1 1 d .
H1A H 0.0820 0.2460 0.7681 0.029 Uiso 1 1 d GR
H1B H -0.0289 0.3688 0.7603 0.029 Uiso 1 1 d GR
N2 N 0.1866(7) 0.4250(3) 0.6350(2) 0.0186(9) Uani 1 1 d .
H2 H 0.0321 0.4388 0.6206 0.022 Uiso 1 1 calc R
C1 C 0.2357(9) 0.3437(4) 0.6939(3) 0.0164(10) Uani 1 1 d .
C2 C 0.3969(9) 0.4890(4) 0.5961(3) 0.0193(11) Uani 1 1 d .
H2A H 0.5190 0.4233 0.5791 0.023 Uiso 1 1 calc R
C3 C 0.5334(9) 0.5826(4) 0.6501(3) 0.0198(11) Uani 1 1 d .
C4 C 0.2969(9) 0.5615(4) 0.5254(3) 0.0201(11) Uani 1 1 d .
H4A H 0.1804 0.6284 0.5425 0.024 Uiso 1 1 calc R
H4B H 0.4394 0.6038 0.5002 0.024 Uiso 1 1 calc R
C5 C 0.1606(10) 0.4773(5) 0.4667(3) 0.0235(11) Uani 1 1 d .
H5 H 0.0143 0.4375 0.4926 0.028 Uiso 1 1 calc R
C6 C 0.3268(13) 0.3688(6) 0.4360(4) 0.0427(16) Uani 1 1 d .
H6A H 0.4771 0.4047 0.4128 0.064 Uiso 1 1 calc GR
H6B H 0.2333 0.3204 0.3983 0.064 Uiso 1 1 calc GR
H6C H 0.3750 0.3127 0.4776 0.064 Uiso 1 1 calc GR
C7 C 0.0567(12) 0.5611(6) 0.4013(3) 0.0431(16) Uani 1 1 d .
H7A H -0.0502 0.6278 0.4222 0.065 Uiso 1 1 calc GR
H7B H -0.0412 0.5084 0.3667 0.065 Uiso 1 1 calc GR
H7C H 0.1962 0.5997 0.3739 0.065 Uiso 1 1 calc GR

loop_
_atom_site_aniso_label
_atom_site_aniso_U_11
_atom_site_aniso_U_22
_atom_site_aniso_U_33
_atom_site_aniso_U_23
_atom_site_aniso_U_13
_atom_site_aniso_U_12
O1 0.0145(18) 0.0322(16) 0.0182(18) 0.0063(14) 0.0025(14) 0.0020(14)
O2 0.0116(18) 0.0323(17) 0.026(2) -0.0039(14) 0.0009(15) -0.0005(13)
O3 0.0166(18) 0.0369(18) 0.026(2) -0.0157(16) 0.0024(15) -0.0020(14)
N1 0.022(2) 0.027(2) 0.024(2) 0.0057(17) 0.0024(19) -0.0004(18)
N2 0.0101(19) 0.0293(19) 0.016(2) 0.0010(16) -0.0012(16) 0.0017(16)
C1 0.016(2) 0.021(2) 0.013(2) -0.0020(17) 0.002(2) 0.0026(18)
C2 0.017(3) 0.022(2) 0.019(3) 0.0009(18) 0.004(2) 0.0013(18)
C3 0.019(2) 0.023(2) 0.018(3) 0.0041(18) 0.004(2) 0.0041(19)
C4 0.018(3) 0.026(2) 0.017(3) 0.0055(18) 0.002(2) -0.0009(19)
C5 0.025(3) 0.031(2) 0.014(2) 0.002(2) 0.002(2) -0.004(2)
C6 0.045(4) 0.051(3) 0.032(3) -0.016(3) -0.006(3) 0.002(3)
C7 0.047(4) 0.058(3) 0.024(3) 0.013(3) -0.010(3) -0.012(3)

loop_
_atom_type_symbol
_atom_type_description
_atom_type_scat_dispersion_real
_atom_type_scat_dispersion_imag
_atom_type_scat_source
C C 0.0033 0.0016 'International Tables Vol C Tables 4.2.6.8 and 6.1.1.4'
H H 0.0000 0.0000 'International Tables Vol C Tables 4.2.6.8 and 6.1.1.4'
N N 0.0061 0.0033 'International Tables Vol C Tables 4.2.6.8 and 6.1.1.4'
O O 0.0106 0.0060 'International Tables Vol C Tables 4.2.6.8 and 6.1.1.4'

loop_
_geom_angle_atom_site_label_1
_geom_angle_atom_site_label_2
_geom_angle_atom_site_label_3
_geom_angle
C3 O3 H3 109.5
H1A N1 H1B 109.5
C1 N1 H1A 109.5
C1 N1 H1B 109.1
C1 N2 H2 120.3
C1 N2 C2 119.5(4)
C2 N2 H2 120.3
O1 C1 N1 122.5(4)
O1 C1 N2 120.8(4)
N2 C1 N1 116.7(4)
N2 C2 H2A 108.7
N2 C2 C3 111.0(4)
N2 C2 C4 109.7(4)
C3 C2 H2A 108.7
C3 C2 C4 110.1(3)
C4 C2 H2A 108.7
O2 C3 O3 123.8(4)
O2 C3 C2 122.8(4)
O3 C3 C2 113.3(4)
C2 C4 H4A 108.6
C2 C4 H4B 108.6
H4A C4 H4B 107.6
C5 C4 C2 114.8(4)
C5 C4 H4A 108.6
C5 C4 H4B 108.6
C4 C5 H5 107.5
C4 C5 C7 110.0(4)
C6 C5 C4 113.0(4)
C6 C5 H5 107.5
C6 C5 C7 111.2(5)
C7 C5 H5 107.5
C5 C6 H6A 109.5
C5 C6 H6B 109.5
C5 C6 H6C 109.5
H6A C6 H6B 109.5
H6A C6 H6C 109.5
H6B C6 H6C 109.5
C5 C7 H7A 109.5
C5 C7 H7B 109.5
C5 C7 H7C 109.5
H7A C7 H7B 109.5
H7A C7 H7C 109.5
H7B C7 H7C 109.5

loop_
_geom_bond_atom_site_label_1
_geom_bond_atom_site_label_2
_geom_bond_distance
O1 C1 1.253(6)
O2 C3 1.230(6)
O3 H3 0.8200
O3 C3 1.308(6)
N1 H1A 0.8601
N1 H1B 0.8602
N1 C1 1.351(6)
N2 H2 0.8600
N2 C1 1.350(6)
N2 C2 1.453(6)
C2 H2A 0.9800
C2 C3 1.526(6)
C2 C4 1.533(7)
C4 H4A 0.9700
C4 H4B 0.9700
C4 C5 1.519(7)
C5 H5 0.9800
C5 C6 1.517(8)
C5 C7 1.531(7)
C6 H6A 0.9600
C6 H6B 0.9600
C6 H6C 0.9600
C7 H7A 0.9600
C7 H7B 0.9600
C7 H7C 0.9600
